data_4070963
loop_
_publ_author_name
'Sciarone, Timo J. J.'
'Nijhuis, Christian A.'
'Meetsma, Auke'
'Hessen, Bart'

_publ_section_title
;
 Neutral and Cationic Paramagnetic Amino-amidinate Iron(II) Complexes:19F
 NMR Evidence for Interactions with Weakly Coordinating Anions
;
_journal_issue 9
_journal_name_full Organometallics
_journal_page_first 2058
_journal_paper_doi 10.1021/om701155b
_journal_volume 27
_journal_year 2008
_chemical_compound_source 'see text'
_chemical_formula_moiety 'C46 H64 Fe N6'
_chemical_formula_sum 'C46 H64 Fe N6'
_chemical_formula_weight 756.90
_chemical_name_systematic ' ?'
_space_group_IT_number 61
_symmetry_cell_setting orthorhombic
_symmetry_Int_Tables_number 61
_symmetry_space_group_name_Hall '-P 2ac 2ab'
_symmetry_space_group_name_H-M 'P b c a'
_atom_sites_solution_hydrogens geom
_atom_sites_solution_primary heavy
_atom_sites_solution_secondary direct
_audit_creation_date '2004-04-20  09:15:15'
_audit_creation_method
;
 PLATON <TABLE ACC> option 
 SHELXL97-2 & Manual Editing 
;
_audit_update_record
;
 ?
;
_cell_angle_alpha 90
_cell_angle_beta 90
_cell_angle_gamma 90
_cell_formula_units_Z 8
_cell_length_a 17.6967(8)
_cell_length_b 18.5086(9)
_cell_length_c 25.923(1)
_cell_measurement_reflns_used 7696
_cell_measurement_temperature 100(1)
_cell_measurement_theta_max 27.31
_cell_measurement_theta_min 2.24
_cell_volume 8490.8(7)
_computing_cell_refinement 'SAINTPLUS, Version 6.02A, (Bruker, 2000)'
_computing_data_collection 'SMART, Version 5.624, (Bruker, 2001)'
_computing_data_reduction 'XPREP, Version 5.1/NT, (Bruker, 2000)'
_computing_molecular_graphics
;
 PLUTO (Meetsma, 2003) 
 PLATON (Spek, 1994)
;
_computing_publication_material 'PLATON (Spek, 1990)'
_computing_structure_refinement 'SHELXL-97 (Sheldrick, 1997)'
_computing_structure_solution
;
 DIRDIF-99 (Beurskens et al., 1999)
;
_diffrn_ambient_temperature 100(1)
_diffrn_detector_area_resol_mean 66.06
_diffrn_measured_fraction_theta_full 0.999
_diffrn_measured_fraction_theta_max 0.999
_diffrn_measurement_device_type
;
  Bruker Smart Apex 
;
_diffrn_measurement_method 'phi and omega scans'
_diffrn_radiation_detector
;
  CCD area-detector
;
_diffrn_radiation_monochromator 'parallel mounted graphite'
_diffrn_radiation_source 'fine focus sealed Siemens Mo tube '
_diffrn_radiation_type MoK\a
_diffrn_radiation_wavelength 0.71073
_diffrn_reflns_av_R_equivalents 0.0527
_diffrn_reflns_av_sigmaI/netI 0.0466
_diffrn_reflns_limit_h_max 22
_diffrn_reflns_limit_h_min -22
_diffrn_reflns_limit_k_max 24
_diffrn_reflns_limit_k_min -24
_diffrn_reflns_limit_l_max 28
_diffrn_reflns_limit_l_min -33
_diffrn_reflns_number 71048
_diffrn_reflns_reduction_process
;
 Intensity data were corrected for Lorentz and polarization
  effects, decay and absorption and reduced to F~o~^2^
  using SAINT (Bruker, 2000) and SADABS (Sheldrick, 2001)
;
_diffrn_reflns_theta_full 25.00
_diffrn_reflns_theta_max 27.49
_diffrn_reflns_theta_min 2.24
_exptl_absorpt_coefficient_mu 0.394
_exptl_absorpt_correction_T_max 0.9361
_exptl_absorpt_correction_T_min 0.9001
_exptl_absorpt_correction_type multi-scan
_exptl_absorpt_process_details '(SADABS, Sheldrick, Bruker, 2001))'
_exptl_crystal_colour pale-yellow
_exptl_crystal_density_diffrn 1.184
_exptl_crystal_density_method 'not measured'
_exptl_crystal_description prism
_exptl_crystal_F_000 3264
_exptl_crystal_size_max 0.44
_exptl_crystal_size_mid 0.19
_exptl_crystal_size_min 0.17
_refine_diff_density_max 0.452
_refine_diff_density_min -0.465
_refine_diff_density_rms 0.060
_refine_ls_extinction_method none
_refine_ls_goodness_of_fit_ref 1.036
_refine_ls_hydrogen_treatment refall
_refine_ls_matrix_type full
_refine_ls_number_parameters 734
_refine_ls_number_reflns 9731
_refine_ls_number_restraints 0
_refine_ls_restrained_S_all 1.036
_refine_ls_R_factor_all 0.0580
_refine_ls_R_factor_gt 0.0429
_refine_ls_shift/su_max 0.000
_refine_ls_shift/su_mean 0.000
_refine_ls_structure_factor_coef Fsqd
_refine_ls_weighting_details 'calc w=1/[\s^2^(Fo^2^)+(0.0498P)^2^+4.7606P] where P=(Fo^2^+2Fc^2^)/3'
_refine_ls_weighting_scheme calc
_refine_ls_wR_factor_gt 0.1022
_refine_ls_wR_factor_ref 0.1094
_reflns_number_gt 7759
_reflns_number_total 9731
_reflns_threshold_expression I>2\s(I)
_cod_data_source_file om701155b-file004.cif
_cod_data_source_block global
_cod_depositor_comments
;
The following automatic conversions were performed:

'_symmetry_cell_setting' value 'Orthorhombic' changed to
'orthorhombic' according to
/home/saulius/struct/CIF-dictionaries/cif_core.dic dictionary named
'cif_core.dic' version 2.4.1 from
2010-06-29.

'_exptl_absorpt_correction_type' value 'Multi-Scan'
changed to 'multi-scan' according to
/home/saulius/struct/CIF-dictionaries/cif_core.dic dictionary named
'cif_core.dic' version 2.4.1 from 2010-06-29.

Automatic conversion script
Id: cif_fix_values 1715 2011-07-08 13:25:40Z adriana 
;
_cod_original_cell_volume 8490.9(7)
_cod_database_code 4070963
_vrn_publ_code_void_volume 149.4
_vrn_publ_code_frame_time_sec 10.0
_vrn_publ_code_meas_time_hour 8.3

loop_
_symmetry_equiv_pos_as_xyz
x,y,z
1/2-x,-y,1/2+z
1/2+x,1/2-y,-z
-x,1/2+y,1/2-z
-x,-y,-z
1/2+x,y,1/2-z
1/2-x,1/2+y,z
x,1/2-y,1/2+z

loop_
_atom_site_aniso_label
_atom_site_aniso_U_11
_atom_site_aniso_U_22
_atom_site_aniso_U_33
_atom_site_aniso_U_23
_atom_site_aniso_U_13
_atom_site_aniso_U_12
Fe 0.0175(1) 0.0097(1) 0.0157(1) 0.0012(1) 0.0007(1) -0.0001(1)
N1 0.0180(7) 0.0137(7) 0.0214(8) 0.0020(6) -0.0007(6) 0.0001(5)
N2 0.0176(7) 0.0110(6) 0.0182(7) 0.0000(5) -0.0031(6) -0.0012(5)
N3 0.0171(7) 0.0119(6) 0.0169(7) 0.0001(5) -0.0001(5) 0.0008(5)
N4 0.0222(8) 0.0152(7) 0.0159(7) 0.0013(5) 0.0045(6) 0.0006(5)
N5 0.0186(7) 0.0104(6) 0.0131(7) -0.0002(5) 0.0001(5) -0.0005(5)
N6 0.0169(7) 0.0130(6) 0.0147(7) 0.0023(5) 0.0018(5) 0.0007(5)
C1 0.0213(9) 0.0230(9) 0.0323(11) 0.0076(8) -0.0068(8) -0.0014(8)
C2 0.0244(10) 0.0223(9) 0.0303(11) 0.0034(8) 0.0046(8) -0.0035(8)
C3 0.0217(9) 0.0131(8) 0.0235(10) -0.0013(7) -0.0047(7) -0.0015(6)
C4 0.0209(9) 0.0108(7) 0.0238(10) -0.0007(7) -0.0044(7) -0.0017(6)
C5 0.0149(8) 0.0135(7) 0.0132(8) -0.0015(6) 0.0025(6) 0.0000(6)
C6 0.0136(8) 0.0124(7) 0.0177(8) -0.0002(6) -0.0006(6) 0.0022(6)
C7 0.0181(8) 0.0182(8) 0.0166(9) -0.0003(7) -0.0008(7) 0.0002(6)
C8 0.0220(9) 0.0171(8) 0.0247(10) 0.0047(7) 0.0000(8) -0.0035(7)
C9 0.0203(9) 0.0152(8) 0.0321(10) -0.0026(7) -0.0047(8) -0.0043(7)
C10 0.0219(9) 0.0200(8) 0.0203(10) -0.0044(7) -0.0040(7) 0.0008(7)
C11 0.0177(8) 0.0168(8) 0.0156(8) 0.0010(7) -0.0003(7) 0.0020(6)
C12 0.0194(8) 0.0091(7) 0.0158(8) -0.0029(6) -0.0020(6) 0.0007(6)
C13 0.0218(9) 0.0126(7) 0.0152(8) -0.0041(6) -0.0005(7) 0.0017(6)
C14 0.0174(9) 0.0193(8) 0.0216(9) -0.0072(7) -0.0019(7) 0.0039(7)
C15 0.0276(10) 0.0189(8) 0.0176(9) -0.0037(7) -0.0081(7) 0.0068(7)
C16 0.0323(10) 0.0167(8) 0.0133(9) -0.0001(7) -0.0028(7) -0.0001(7)
C17 0.0232(9) 0.0139(8) 0.0173(9) -0.0019(6) 0.0000(7) -0.0003(6)
C18 0.0175(8) 0.0183(8) 0.0182(9) -0.0014(7) 0.0019(7) 0.0005(7)
C19 0.0215(10) 0.0208(9) 0.0295(11) -0.0034(8) 0.0046(8) -0.0030(7)
C20 0.0237(10) 0.0218(9) 0.0211(10) -0.0029(8) 0.0040(8) 0.0017(7)
C21 0.0248(10) 0.0216(9) 0.0204(9) 0.0034(7) 0.0004(8) -0.0026(7)
C22 0.0253(11) 0.0249(10) 0.0438(13) 0.0016(9) 0.0078(9) 0.0027(8)
C23 0.0336(12) 0.0245(10) 0.0313(12) 0.0046(8) 0.0087(9) -0.0016(8)
C24 0.0377(12) 0.0243(9) 0.0191(10) 0.0029(8) 0.0086(8) -0.0038(9)
C25 0.0210(10) 0.0202(9) 0.0315(11) -0.0022(8) 0.0066(8) 0.0033(7)
C26 0.0233(9) 0.0132(8) 0.0153(9) -0.0025(7) 0.0007(7) -0.0001(7)
C27 0.0199(9) 0.0121(7) 0.0162(9) -0.0008(6) -0.0009(7) -0.0008(7)
C28 0.0124(8) 0.0126(7) 0.0159(8) 0.0003(6) 0.0002(6) 0.0021(6)
C29 0.0156(8) 0.0162(8) 0.0132(8) 0.0024(6) 0.0033(6) -0.0024(6)
C30 0.0187(8) 0.0180(8) 0.0187(9) -0.0025(7) -0.0010(7) 0.0002(7)
C31 0.0236(9) 0.0210(9) 0.0254(10) -0.0068(7) 0.0020(8) -0.0007(7)
C32 0.0256(10) 0.0299(10) 0.0180(9) -0.0103(8) 0.0004(7) -0.0081(8)
C33 0.0191(9) 0.0324(10) 0.0149(9) 0.0016(7) -0.0007(7) -0.0051(7)
C34 0.0194(9) 0.0204(8) 0.0158(8) 0.0032(7) 0.0004(7) -0.0014(7)
C35 0.0196(8) 0.0122(7) 0.0154(8) 0.0011(6) 0.0009(6) -0.0025(6)
C36 0.0211(9) 0.0142(8) 0.0197(9) 0.0017(6) 0.0013(7) -0.0007(6)
C37 0.0289(10) 0.0186(9) 0.0197(9) 0.0047(7) 0.0003(8) 0.0038(7)
C38 0.0387(11) 0.0230(9) 0.0157(9) 0.0052(7) 0.0063(8) 0.0001(8)
C39 0.0239(10) 0.0221(9) 0.0197(9) -0.0006(7) 0.0082(7) -0.0001(7)
C40 0.0204(8) 0.0129(7) 0.0175(9) -0.0016(6) 0.0008(7) -0.0008(6)
C41 0.0202(9) 0.0188(8) 0.0218(9) 0.0061(7) 0.0024(7) 0.0024(7)
C42 0.0254(10) 0.0283(10) 0.0273(11) -0.0046(8) 0.0050(9) 0.0032(8)
C43 0.0229(10) 0.0328(11) 0.0310(11) 0.0050(9) -0.0010(9) 0.0051(8)
C44 0.0184(9) 0.0176(8) 0.0203(9) -0.0013(7) 0.0028(7) 0.0003(7)
C45 0.0209(10) 0.0293(10) 0.0274(11) -0.0032(8) -0.0008(8) -0.0021(8)
C46 0.0314(11) 0.0343(11) 0.0282(11) -0.0048(9) 0.0023(9) 0.0123(9)

loop_
_atom_site_label
_atom_site_type_symbol
_atom_site_thermal_displace_type
_atom_site_fract_x
_atom_site_fract_y
_atom_site_fract_z
_atom_site_occupancy
_atom_site_U_iso_or_equiv
Fe Fe Uani 0.17523(1) 0.11199(1) 0.13092(1) 1.000 0.0143(1)
N1 N Uani 0.07840(8) 0.04384(7) 0.11157(6) 1.000 0.0177(4)
N2 N Uani 0.22350(8) 0.01676(7) 0.14687(6) 1.000 0.0156(4)
N3 N Uani 0.29273(8) -0.06188(7) 0.19795(5) 1.000 0.0153(4)
N4 N Uani 0.13849(8) 0.18033(7) 0.19519(6) 1.000 0.0178(4)
N5 N Uani 0.20103(8) 0.20813(7) 0.10117(5) 1.000 0.0140(4)
N6 N Uani 0.22411(8) 0.29845(7) 0.04130(5) 1.000 0.0149(4)
C1 C Uani 0.02984(11) 0.07134(11) 0.06981(9) 1.000 0.0255(6)
C2 C Uani 0.03083(12) 0.02656(11) 0.15681(8) 1.000 0.0257(6)
C3 C Uani 0.11792(10) -0.02279(9) 0.09410(7) 1.000 0.0194(5)
C4 C Uani 0.17869(10) -0.04649(9) 0.13206(7) 1.000 0.0185(5)
C5 C Uani 0.28079(9) 0.00279(8) 0.18020(6) 1.000 0.0139(4)
C6 C Uani 0.32552(9) 0.06899(8) 0.19487(6) 1.000 0.0146(4)
C7 C Uani 0.35223(10) 0.11570(9) 0.15667(7) 1.000 0.0176(5)
C8 C Uani 0.39243(10) 0.17766(9) 0.16983(7) 1.000 0.0213(5)
C9 C Uani 0.40528(10) 0.19420(9) 0.22119(8) 1.000 0.0225(5)
C10 C Uani 0.37922(10) 0.14797(9) 0.25949(7) 1.000 0.0207(5)
C11 C Uani 0.34060(10) 0.08523(9) 0.24649(7) 1.000 0.0167(5)
C12 C Uani 0.35131(10) -0.08268(8) 0.23145(6) 1.000 0.0148(4)
C13 C Uani 0.42878(10) -0.07872(9) 0.21883(7) 1.000 0.0165(5)
C14 C Uani 0.48164(10) -0.10861(9) 0.25271(7) 1.000 0.0194(5)
C15 C Uani 0.46025(11) -0.14266(9) 0.29775(7) 1.000 0.0214(5)
C16 C Uani 0.38416(11) -0.14822(9) 0.30946(7) 1.000 0.0208(5)
C17 C Uani 0.32911(10) -0.11894(9) 0.27730(7) 1.000 0.0181(5)
C18 C Uani 0.45753(10) -0.04503(9) 0.16893(7) 1.000 0.0180(5)
C19 C Uani 0.51137(11) 0.01835(10) 0.18041(8) 1.000 0.0239(6)
C20 C Uani 0.49634(11) -0.10114(10) 0.13464(8) 1.000 0.0222(6)
C21 C Uani 0.24581(11) -0.12624(10) 0.29022(8) 1.000 0.0223(5)
C22 C Uani 0.21609(12) -0.05675(11) 0.31442(10) 1.000 0.0313(7)
C23 C Uani 0.22792(13) -0.19024(11) 0.32576(9) 1.000 0.0298(7)
C24 C Uani 0.13475(13) 0.14736(11) 0.24703(8) 1.000 0.0270(6)
C25 C Uani 0.06734(11) 0.21886(10) 0.18420(8) 1.000 0.0242(6)
C26 C Uani 0.20242(10) 0.23265(9) 0.19385(7) 1.000 0.0173(5)
C27 C Uani 0.21341(10) 0.26417(9) 0.14031(7) 1.000 0.0161(5)
C28 C Uani 0.20593(9) 0.23193(8) 0.05216(6) 1.000 0.0136(4)
C29 C Uani 0.18531(9) 0.17638(9) 0.01216(6) 1.000 0.0150(5)
C30 C Uani 0.22281(10) 0.11011(9) 0.00949(7) 1.000 0.0185(5)
C31 C Uani 0.20232(11) 0.05875(10) -0.02722(7) 1.000 0.0233(5)
C32 C Uani 0.14323(11) 0.07300(11) -0.06086(7) 1.000 0.0245(6)
C33 C Uani 0.10472(10) 0.13835(10) -0.05797(7) 1.000 0.0221(5)
C34 C Uani 0.12631(10) 0.18992(9) -0.02217(7) 1.000 0.0185(5)
C35 C Uani 0.23520(9) 0.32208(8) -0.00981(6) 1.000 0.0157(4)
C36 C Uani 0.18231(10) 0.37032(9) -0.03183(7) 1.000 0.0183(5)
C37 C Uani 0.19587(11) 0.39758(10) -0.08108(7) 1.000 0.0224(5)
C38 C Uani 0.26080(12) 0.37926(10) -0.10819(8) 1.000 0.0258(6)
C39 C Uani 0.31324(11) 0.33307(10) -0.08582(7) 1.000 0.0219(5)
C40 C Uani 0.30181(10) 0.30405(9) -0.03688(7) 1.000 0.0169(5)
C41 C Uani 0.11393(10) 0.39399(9) -0.00067(7) 1.000 0.0203(5)
C42 C Uani 0.13386(12) 0.45969(11) 0.03258(8) 1.000 0.0270(6)
C43 C Uani 0.04428(12) 0.40994(12) -0.03350(9) 1.000 0.0289(6)
C44 C Uani 0.36148(10) 0.25643(9) -0.01162(7) 1.000 0.0188(5)
C45 C Uani 0.40552(11) 0.29931(11) 0.02891(8) 1.000 0.0259(6)
C46 C Uani 0.41560(13) 0.22078(12) -0.04953(9) 1.000 0.0313(6)
H1 H Uiso -0.00748 0.03553 0.06043 1.00(4) 0.0376(14)
H1' H Uiso 0.05889 0.08103 0.04075 1.00(4) 0.0407(14)
H1" H Uiso 0.00536 0.11678 0.08070 1.00(4) 0.0362(14)
H2 H Uiso 0.00237 0.06855 0.16761 1.00(4) 0.0346(13)
H2' H Uiso 0.06154 0.01085 0.18586 1.00(4) 0.0237(12)
H2" H Uiso -0.00575 -0.01035 0.14887 1.00(4) 0.0279(12)
H3 H Uiso 0.14021 -0.01099 0.06088 1.00(3) 0.0157(11)
H3' H Uiso 0.08077 -0.06233 0.08923 1.00(4) 0.0253(12)
H4 H Uiso 0.15735 -0.07010 0.16294 1.00(3) 0.0210(11)
H4' H Uiso 0.20952 -0.08264 0.11576 1.00(4) 0.0227(12)
H7 H Uiso 0.34427 0.10329 0.12097 1.00(4) 0.0203(12)
H8 H Uiso 0.40990 0.20860 0.14180 1.00(3) 0.0217(12)
H9 H Uiso 0.43226 0.23772 0.23099 1.00(4) 0.0230(11)
H10 H Uiso 0.38506 0.15908 0.29473 1.00(4) 0.0177(11)
H11 H Uiso 0.32470 0.05307 0.27198 1.00(3) 0.0135(10)
H14 H Uiso 0.53096 -0.10582 0.24455 1.00(3) 0.0141(12)
H15 H Uiso 0.49770 -0.16053 0.32187 1.00(4) 0.0333(13)
H16 H Uiso 0.36813 -0.17031 0.33927 1.00(4) 0.0237(12)
H18 H Uiso 0.41530 -0.02661 0.14950 1.00(3) 0.0181(11)
H19 H Uiso 0.55845 0.00248 0.19580 1.00(4) 0.0202(12)
H19' H Uiso 0.48617 0.05363 0.20267 1.00(3) 0.0206(11)
H19" H Uiso 0.52566 0.04211 0.14801 1.00(4) 0.0273(12)
H20 H Uiso 0.53690 -0.12573 0.15337 1.00(4) 0.0365(14)
H20' H Uiso 0.51716 -0.08001 0.10463 1.00(4) 0.0241(12)
H20" H Uiso 0.46032 -0.13699 0.12317 1.00(4) 0.0254(12)
H21 H Uiso 0.21994 -0.13428 0.25839 1.00(4) 0.0211(12)
H22 H Uiso 0.24240 -0.05114 0.35029 1.00(5) 0.0532(16)
H22' H Uiso 0.16069 -0.06373 0.32565 1.00(4) 0.0463(15)
H22" H Uiso 0.21815 -0.01590 0.28824 1.00(4) 0.0423(14)
H23 H Uiso 0.25069 -0.23973 0.31202 1.00(4) 0.0362(13)
H23' H Uiso 0.17136 -0.19520 0.32668 1.00(4) 0.0446(15)
H23" H Uiso 0.25063 -0.18197 0.36345 1.00(5) 0.0467(15)
H24 H Uiso 0.12618 0.18607 0.27409 1.00(4) 0.0298(12)
H24' H Uiso 0.18443 0.12326 0.25428 1.00(4) 0.0205(12)
H24" H Uiso 0.09382 0.11442 0.24587 1.00(4) 0.0243(13)
H25 H Uiso 0.02553 0.18698 0.18835 1.00(4) 0.0189(12)
H25' H Uiso 0.06636 0.23738 0.14705 1.00(4) 0.0304(12)
H25" H Uiso 0.06077 0.25965 0.20833 1.00(4) 0.0312(12)
H26 H Uiso 0.24522 0.20802 0.20540 1.00(3) 0.0141(11)
H26' H Uiso 0.19373 0.26838 0.21875 1.00(4) 0.0203(11)
H27 H Uiso 0.17847 0.30341 0.13535 1.00(3) 0.0212(11)
H27' H Uiso 0.26424 0.28534 0.13822 1.00(3) 0.0160(11)
H30 H Uiso 0.26172 0.10063 0.03299 1.00(3) 0.0158(11)
H31 H Uiso 0.22836 0.01178 -0.02841 1.00(4) 0.0281(12)
H32 H Uiso 0.12995 0.04047 -0.08395 1.00(4) 0.0246(12)
H33 H Uiso 0.06096 0.14763 -0.08109 1.00(4) 0.0264(12)
H34 H Uiso 0.09937 0.23507 -0.02071 1.00(3) 0.0209(11)
H37 H Uiso 0.16009 0.42779 -0.09586 1.00(3) 0.0167(11)
H38 H Uiso 0.26805 0.39651 -0.14083 1.00(4) 0.0211(12)
H39 H Uiso 0.35588 0.32076 -0.10359 1.00(3) 0.0212(12)
H41 H Uiso 0.10207 0.35451 0.02093 1.00(3) 0.0191(11)
H42 H Uiso 0.17586 0.45182 0.05336 1.00(5) 0.0440(15)
H42' H Uiso 0.09050 0.47599 0.05481 1.00(4) 0.0306(13)
H42" H Uiso 0.14628 0.50036 0.01035 1.00(4) 0.0281(12)
H43 H Uiso 0.00033 0.41801 -0.01124 1.00(4) 0.0378(14)
H43' H Uiso 0.03279 0.37035 -0.05708 1.00(4) 0.0264(12)
H43" H Uiso 0.05200 0.45531 -0.05665 1.00(4) 0.0357(13)
H44 H Uiso 0.33635 0.22057 0.00566 1.00(4) 0.0232(11)
H45 H Uiso 0.43175 0.33922 0.01297 1.00(4) 0.0326(13)
H45' H Uiso 0.44086 0.26797 0.04786 1.00(4) 0.0247(12)
H45" H Uiso 0.37244 0.31775 0.05415 1.00(4) 0.0357(14)
H46 H Uiso 0.44670 0.25494 -0.06695 1.00(5) 0.0517(16)
H46' H Uiso 0.38701 0.19424 -0.07568 1.00(5) 0.0417(14)
H46" H Uiso 0.44663 0.18762 -0.03065 1.00(4) 0.0295(12)

loop_
_atom_type_symbol
_atom_type_description
_atom_type_scat_dispersion_real
_atom_type_scat_dispersion_imag
_atom_type_scat_source
N N 0.0061 0.0033 'International Tables Vol C Tables 4.2.6.8 and 6.1.1.4'
Fe Fe 0.3463 0.8444 'International Tables Vol C Tables 4.2.6.8 and 6.1.1.4'
H H 0.0000 0.0000 'International Tables Vol C Tables 4.2.6.8 and 6.1.1.4'
C C 0.0033 0.0016 'International Tables Vol C Tables 4.2.6.8 and 6.1.1.4'

loop_
_geom_angle_atom_site_label_1
_geom_angle_atom_site_label_2
_geom_angle_atom_site_label_3
_geom_angle
_geom_angle_publ_flag
N1 Fe N2 82.75(5) yes
N1 Fe N4 105.96(5) yes
N1 Fe N5 127.31(6) yes
N2 Fe N4 118.55(6) yes
N2 Fe N5 140.22(6) yes
N4 Fe N5 81.18(5) yes
Fe N1 C1 115.25(11) yes
Fe N1 C2 112.90(12) yes
Fe N1 C3 100.35(10) yes
C1 N1 C2 109.00(15) yes
C1 N1 C3 109.69(14) yes
C2 N1 C3 109.25(13) yes
Fe N2 C4 114.74(11) yes
Fe N2 C5 128.18(11) yes
C4 N2 C5 114.77(13) yes
C5 N3 C12 126.21(14) yes
Fe N4 C24 117.82(11) yes
Fe N4 C25 112.69(11) yes
Fe N4 C26 97.60(10) yes
C24 N4 C25 109.71(15) yes
C24 N4 C26 108.89(14) yes
C25 N4 C26 109.24(13) yes
Fe N5 C27 113.44(10) yes
Fe N5 C28 132.20(11) yes
C27 N5 C28 114.28(13) yes
C28 N6 C35 122.06(13) yes
N1 C3 C4 111.97(14) yes
N2 C4 C3 108.75(13) yes
N2 C5 N3 121.49(14) yes
N2 C5 C6 113.46(13) yes
N3 C5 C6 125.02(14) yes
C5 C6 C7 120.12(14) no
C5 C6 C11 121.12(14) no
C7 C6 C11 118.76(15) no
C6 C7 C8 120.60(16) no
C7 C8 C9 120.11(16) no
C8 C9 C10 119.76(16) no
C9 C10 C11 120.32(17) no
C6 C11 C10 120.41(16) no
N3 C12 C13 123.97(14) yes
N3 C12 C17 116.25(15) yes
C13 C12 C17 119.16(15) no
C12 C13 C14 118.95(16) no
C12 C13 C18 122.85(15) no
C14 C13 C18 118.18(16) no
C13 C14 C15 121.94(17) no
C14 C15 C16 119.11(17) no
C15 C16 C17 121.37(17) no
C12 C17 C16 119.44(16) no
C12 C17 C21 119.69(16) no
C16 C17 C21 120.86(16) no
C13 C18 C19 110.75(15) no
C13 C18 C20 111.43(14) no
C19 C18 C20 110.58(15) no
C17 C21 C22 110.53(15) no
C17 C21 C23 113.69(16) no
C22 C21 C23 109.46(18) no
N4 C26 C27 111.62(14) yes
N5 C27 C26 109.96(13) yes
N5 C28 N6 121.90(14) yes
N5 C28 C29 114.25(13) yes
N6 C28 C29 123.80(14) yes
C28 C29 C30 121.26(14) no
C28 C29 C34 119.89(15) no
C30 C29 C34 118.82(15) no
C29 C30 C31 120.64(16) no
C30 C31 C32 119.74(17) no
C31 C32 C33 120.08(17) no
C32 C33 C34 120.03(17) no
C29 C34 C33 120.68(16) no
N6 C35 C36 118.91(14) yes
N6 C35 C40 120.68(14) yes
C36 C35 C40 120.09(15) no
C35 C36 C37 118.98(16) no
C35 C36 C41 119.65(15) no
C37 C36 C41 121.32(16) no
C36 C37 C38 121.17(17) no
C37 C38 C39 119.46(18) no
C38 C39 C40 121.39(18) no
C35 C40 C39 118.88(16) no
C35 C40 C44 120.12(15) no
C39 C40 C44 120.94(16) no
C36 C41 C42 110.16(15) no
C36 C41 C43 113.73(16) no
C42 C41 C43 110.25(16) no
C40 C44 C45 110.37(14) no
C40 C44 C46 114.16(16) no
C45 C44 C46 110.34(16) no
N1 C1 H1 110.27 no
N1 C1 H1' 109.86 no
N1 C1 H1" 109.89 no
H1 C1 H1' 107.84 no
H1 C1 H1" 110.87 no
H1' C1 H1" 108.06 no
N1 C2 H2 110.62 no
N1 C2 H2' 111.13 no
N1 C2 H2" 111.50 no
H2 C2 H2' 107.87 no
H2 C2 H2" 106.36 no
H2' C2 H2" 109.19 no
N1 C3 H3 105.91 no
N1 C3 H3' 109.79 no
C4 C3 H3 110.53 no
C4 C3 H3' 109.75 no
H3 C3 H3' 108.78 no
N2 C4 H4 110.38 no
N2 C4 H4' 111.36 no
C3 C4 H4 112.43 no
C3 C4 H4' 108.51 no
H4 C4 H4' 105.40 no
C6 C7 H7 118.93 no
C8 C7 H7 120.42 no
C7 C8 H8 117.59 no
C9 C8 H8 122.30 no
C8 C9 H9 121.07 no
C10 C9 H9 119.18 no
C9 C10 H10 121.47 no
C11 C10 H10 118.15 no
C6 C11 H11 118.92 no
C10 C11 H11 120.67 no
C13 C14 H14 118.62 no
C15 C14 H14 119.43 no
C14 C15 H15 120.94 no
C16 C15 H15 119.89 no
C15 C16 H16 121.18 no
C17 C16 H16 117.43 no
C13 C18 H18 109.25 no
C19 C18 H18 108.14 no
C20 C18 H18 106.54 no
C18 C19 H19 112.36 no
C18 C19 H19' 109.88 no
C18 C19 H19" 109.60 no
H19 C19 H19' 110.55 no
H19 C19 H19" 105.46 no
H19' C19 H19" 108.85 no
C18 C20 H20 110.89 no
C18 C20 H20' 111.85 no
C18 C20 H20" 110.40 no
H20 C20 H20' 108.34 no
H20 C20 H20" 108.47 no
H20' C20 H20" 106.72 no
C17 C21 H21 106.78 no
C22 C21 H21 108.75 no
C23 C21 H21 107.43 no
C21 C22 H22 107.23 no
C21 C22 H22' 109.79 no
C21 C22 H22" 109.90 no
H22 C22 H22' 100.66 no
H22 C22 H22" 120.27 no
H22' C22 H22" 108.41 no
C21 C23 H23 112.72 no
C21 C23 H23' 106.87 no
C21 C23 H23" 111.18 no
H23 C23 H23' 107.87 no
H23 C23 H23" 106.72 no
H23' C23 H23" 111.48 no
N4 C24 H24 110.13 no
N4 C24 H24' 108.34 no
N4 C24 H24" 105.74 no
H24 C24 H24' 108.39 no
H24 C24 H24" 111.24 no
H24' C24 H24" 112.94 no
N4 C25 H25 109.99 no
N4 C25 H25' 111.01 no
N4 C25 H25" 110.36 no
H25 C25 H25' 107.51 no
H25 C25 H25" 108.10 no
H25' C25 H25" 109.78 no
N4 C26 H26 106.94 no
N4 C26 H26' 108.55 no
C27 C26 H26 112.15 no
C27 C26 H26' 112.31 no
H26 C26 H26' 104.89 no
N5 C27 H27 110.19 no
N5 C27 H27' 112.36 no
C26 C27 H27 109.26 no
C26 C27 H27' 108.72 no
H27 C27 H27' 106.25 no
C29 C30 H30 118.82 no
C31 C30 H30 120.54 no
C30 C31 H31 120.14 no
C32 C31 H31 120.08 no
C31 C32 H32 119.89 no
C33 C32 H32 120.03 no
C32 C33 H33 119.97 no
C34 C33 H33 119.98 no
C29 C34 H34 120.10 no
C33 C34 H34 119.20 no
C36 C37 H37 118.63 no
C38 C37 H37 120.19 no
C37 C38 H38 119.97 no
C39 C38 H38 120.54 no
C38 C39 H39 119.69 no
C40 C39 H39 118.91 no
C36 C41 H41 105.61 no
C42 C41 H41 109.38 no
C43 C41 H41 107.50 no
C41 C42 H42 112.70 no
C41 C42 H42' 112.63 no
C41 C42 H42" 109.44 no
H42 C42 H42' 108.97 no
H42 C42 H42" 106.49 no
H42' C42 H42" 106.23 no
C41 C43 H43 110.00 no
C41 C43 H43' 111.86 no
C41 C43 H43" 111.80 no
H43 C43 H43' 108.54 no
H43 C43 H43" 108.70 no
H43' C43 H43" 105.78 no
C40 C44 H44 107.03 no
C45 C44 H44 106.70 no
C46 C44 H44 107.88 no
C44 C45 H45 110.36 no
C44 C45 H45' 111.14 no
C44 C45 H45" 110.39 no
H45 C45 H45' 111.04 no
H45 C45 H45" 108.60 no
H45' C45 H45" 105.17 no
C44 C46 H46 112.45 no
C44 C46 H46' 109.85 no
C44 C46 H46" 107.97 no
H46 C46 H46' 107.68 no
H46 C46 H46" 109.66 no
H46' C46 H46" 109.20 no

loop_
_geom_bond_atom_site_label_1
_geom_bond_atom_site_label_2
_geom_bond_distance
_geom_bond_publ_flag
Fe N1 2.1861(14) yes
Fe N2 2.0018(13) yes
Fe N4 2.1905(15) yes
Fe N5 1.9924(13) yes
N1 C1 1.473(3) yes
N1 C2 1.479(3) yes
N1 C3 1.488(2) yes
N2 C4 1.465(2) yes
N2 C5 1.357(2) yes
N3 C5 1.300(2) yes
N3 C12 1.406(2) yes
N4 C24 1.477(3) yes
N4 C25 1.475(2) yes
N4 C26 1.490(2) yes
N5 C27 1.467(2) yes
N5 C28 1.348(2) yes
N6 C28 1.303(2) yes
N6 C35 1.409(2) yes
C3 C4 1.522(3) no
C5 C6 1.508(2) no
C6 C7 1.397(2) no
C6 C11 1.397(2) no
C7 C8 1.392(2) no
C8 C9 1.385(3) no
C9 C10 1.390(3) no
C10 C11 1.389(2) no
C12 C13 1.411(2) no
C12 C17 1.420(2) no
C13 C14 1.397(3) no
C13 C18 1.524(3) no
C14 C15 1.380(3) no
C15 C16 1.384(3) no
C16 C17 1.392(3) no
C17 C21 1.518(3) no
C18 C19 1.540(3) no
C18 C20 1.530(3) no
C21 C22 1.525(3) no
C21 C23 1.534(3) no
C26 C27 1.518(3) no
C28 C29 1.505(2) no
C29 C30 1.396(2) no
C29 C34 1.395(2) no
C30 C31 1.393(3) no
C31 C32 1.387(3) no
C32 C33 1.390(3) no
C33 C34 1.385(3) no
C35 C36 1.414(2) no
C35 C40 1.412(2) no
C36 C37 1.394(3) no
C36 C41 1.520(3) no
C37 C38 1.389(3) no
C38 C39 1.389(3) no
C39 C40 1.393(3) no
C40 C44 1.523(2) no
C41 C42 1.532(3) no
C41 C43 1.527(3) no
C44 C45 1.530(3) no
C44 C46 1.523(3) no
C1 H1 0.9667 no
C1 H1' 0.9295 no
C1 H1" 0.9873 no
C2 H2 0.9675 no
C2 H2' 0.9731 no
C2 H2" 0.9634 no
C3 H3 0.9721 no
C3 H3' 0.9918 no
C4 H4 0.9871 no
C4 H4' 0.9612 no
C7 H7 0.9639 no
C8 H8 0.9754 no
C9 H9 0.9702 no
C10 H10 0.9421 no
C11 H11 0.9328 no
C14 H14 0.8996 no
C15 H15 0.9693 no
C16 H16 0.9191 no
C18 H18 0.9636 no
C19 H19 0.9693 no
C19 H19' 0.9789 no
C19 H19" 0.9812 no
C20 H20 0.9788 no
C20 H20' 0.9455 no
C20 H20" 0.9670 no
C21 H21 0.9553 no
C22 H22 1.0451 no
C22 H22' 1.0308 no
C22 H22" 1.0166 no
C23 H23 1.0622 no
C23 H23' 1.0054 no
C23 H23" 1.0675 no
C24 H24 1.0141 no
C24 H24' 1.0036 no
C24 H24" 0.9472 no
C25 H25 0.9525 no
C25 H25' 1.0224 no
C25 H25" 0.9873 no
C26 H26 0.9334 no
C26 H26' 0.9368 no
C27 H27 0.9625 no
C27 H27' 0.9827 no
C30 H30 0.9360 no
C31 H31 0.9844 no
C32 H32 0.8809 no
C33 H33 0.9942 no
C34 H34 0.9628 no
C37 H37 0.9276 no
C38 H38 0.9134 no
C39 H39 0.9130 no
C41 H41 0.9442 no
C42 H42 0.9294 no
C42 H42' 1.0059 no
C42 H42" 0.9731 no
C43 H43 0.9799 no
C43 H43' 0.9757 no
C43 H43" 1.0411 no
C44 H44 0.9159 no
C45 H45 0.9653 no
C45 H45' 0.9843 no
C45 H45" 0.9420 no
C46 H46 0.9521 no
C46 H46' 0.9782 no
C46 H46" 0.9580 no

loop_
_geom_contact_atom_site_label_1
_geom_contact_atom_site_label_2
_geom_contact_distance
_geom_contact_site_symmetry_2
_geom_contact_publ_flag
Fe C7 3.2034(18) . no
Fe C30 3.2587(18) . no
Fe H7 3.0069 . no
Fe H30 2.9718 . no
N1 N2 2.772(2) . no
N1 C4 2.495(2) . no
N2 N1 2.772(2) . no
N2 C2 3.424(3) . no
N2 C3 2.429(2) . no
N3 C22 3.311(3) . no
N4 C27 2.488(2) . no
N4 N5 2.726(2) . no
N5 N4 2.726(2) . no
N5 C25 3.205(2) . no
N5 C26 2.445(2) . no
N6 C42 3.392(2) . no
N6 C45 3.226(2) . no
N2 H7 2.7538 . no
N3 H22" 2.8186 . no
N3 H4' 2.6183 . no
N3 H11 2.9205 . no
N3 H21 2.4310 . no
N3 H4 2.5664 . no
N3 H18 2.5901 . no
N5 H30 2.8699 . no
N5 H25' 2.7180 . no
N6 H27 2.5700 . no
N6 H27' 2.6221 . no
N6 H41 2.4535 . no
N6 H44 2.6223 . no
N6 H45" 2.6700 . no
C2 C14 3.538(3) 6_455 no
C2 C15 3.572(3) 6_455 no
C5 C18 3.264(2) . no
C6 C13 3.347(2) . no
C6 C18 3.219(2) . no
C6 C19 3.440(3) . no
C7 Fe 3.2034(18) . no
C7 C18 3.525(2) . no
C7 C19 3.400(3) . no
C7 C26 3.556(2) . no
C8 C26 3.568(2) . no
C11 C13 3.487(2) . no
C11 C12 3.138(2) . no
C12 C11 3.138(2) . no
C13 C11 3.487(2) . no
C13 C6 3.347(2) . no
C14 C2 3.538(3) 6_555 no
C15 C2 3.572(3) 6_555 no
C16 C33 3.447(3) 2_555 no
C17 C26 3.541(2) 7_545 no
C18 C5 3.264(2) . no
C18 C6 3.219(2) . no
C18 C7 3.525(2) . no
C19 C6 3.440(3) . no
C19 C7 3.400(3) . no
C20 C46 3.493(3) 5_655 no
C22 N3 3.311(3) . no
C23 C39 3.574(3) 2_555 no
C26 C8 3.568(2) . no
C26 C7 3.556(2) . no
C26 C17 3.541(2) 7_555 no
C28 C44 3.243(2) . no
C29 C40 3.384(2) . no
C29 C44 3.506(2) . no
C30 Fe 3.2587(18) . no
C33 C16 3.447(3) 2_554 no
C34 C36 3.492(2) . no
C34 C35 3.130(2) . no
C35 C34 3.130(2) . no
C36 C34 3.492(2) . no
C39 C23 3.574(3) 2_554 no
C40 C29 3.384(2) . no
C42 N6 3.392(2) . no
C44 C29 3.506(2) . no
C44 C28 3.243(2) . no
C45 N6 3.226(2) . no
C46 C20 3.493(3) 5_655 no
C2 H24" 3.0360 . no
C2 H4 2.8704 . no
C2 H25 3.0811 . no
C4 H2' 2.7147 . no
C5 H18 2.5682 . no
C5 H22" 3.0319 . no
C6 H18 2.6530 . no
C6 H26 2.9522 . no
C6 H19' 2.8643 . no
C7 H18 2.8667 . no
C7 H19' 2.8914 . no
C7 H26 2.8463 . no
C8 H19' 2.9575 . no
C8 H26 2.8201 . no
C9 H26 2.8734 . no
C9 H19' 3.0081 . no
C10 H26 2.9706 . no
C10 H25 3.0089 6_555 no
C10 H19' 2.9666 . no
C11 H24' 2.8591 . no
C11 H19' 2.8755 . no
C11 H26 3.0247 . no
C11 H22" 3.0611 . no
C12 H26' 2.8884 7_545 no
C12 H22" 3.0411 . no
C12 H11 2.7638 . no
C13 H25" 3.0096 7_545 no
C14 H19 2.8726 . no
C14 H20 2.7728 . no
C14 H2' 3.0698 6_555 no
C14 H25" 2.7986 7_545 no
C15 H2" 2.8764 6_555 no
C15 H25" 2.9633 7_545 no
C15 H9 3.0125 4_645 no
C16 H23" 2.8166 . no
C16 H23 2.9072 . no
C16 H33 2.9989 2_555 no
C17 H26' 2.6109 7_545 no
C19 H22' 3.0521 6_555 no
C19 H24" 2.9904 6_555 no
C19 H14 2.8577 . no
C20 H42' 2.9466 7_545 no
C20 H14 2.9156 . no
C20 H46' 3.0930 5_655 no
C21 H26' 2.8951 7_545 no
C22 H19 3.0091 6_455 no
C22 H11 3.0060 . no
C23 H16 2.5329 . no
C25 H2 3.0408 . no
C25 H27 2.8143 . no
C27 H25' 2.6549 . no
C28 H41 3.0300 . no
C28 H44 2.6123 . no
C29 H44 2.8003 . no
C29 H1' 2.9443 . no
C30 H42" 3.0812 7_545 no
C30 H3 2.9892 . no
C30 H1' 3.0596 . no
C30 H44 2.8683 . no
C31 H3 2.8443 . no
C31 H42" 3.0488 7_545 no
C32 H1' 3.0312 . no
C32 H22 3.0928 2_554 no
C33 H16 2.7707 2_554 no
C33 H1' 2.8866 . no
C34 H1' 2.8541 . no
C35 H34 2.9071 . no
C35 H45" 2.9418 . no
C35 H42 3.0904 . no
C36 H34 2.9161 . no
C36 H31 3.0597 7_555 no
C37 H43' 2.9950 . no
C37 H43" 2.8328 . no
C37 H31 2.8513 7_555 no
C39 H46' 2.8941 . no
C39 H46 2.8122 . no
C41 H34 2.9980 . no
C42 H31 3.0617 7_555 no
C43 H46" 3.0020 3_455 no
C43 H37 2.6311 . no
C45 H3' 3.0103 7_555 no
C46 H39 2.5505 . no
H1 H2" 2.4450 . no
H1 H3' 2.5054 . no
H1' C29 2.9443 . no
H1' C30 3.0596 . no
H1' C32 3.0312 . no
H1' C33 2.8866 . no
H1' C34 2.8541 . no
H1' H3 2.2900 . no
H1" H2 2.4239 . no
H2 C25 3.0408 . no
H2 H1" 2.4239 . no
H2 H25 2.2939 . no
H2' C4 2.7147 . no
H2' H4 2.3394 . no
H2' H24" 2.5340 . no
H2' C14 3.0698 6_455 no
H2" H1 2.4450 . no
H2" H3' 2.3791 . no
H2" C15 2.8764 6_455 no
H3 C30 2.9892 . no
H3 C31 2.8443 . no
H3 H1' 2.2900 . no
H3' H1 2.5054 . no
H3' H2" 2.3791 . no
H3' C45 3.0103 7_545 no
H3' H45" 2.5375 7_545 no
H4 N3 2.5664 . no
H4 C2 2.8704 . no
H4 H2' 2.3394 . no
H4' N3 2.6183 . no
H4' H27' 2.5545 7_545 no
H7 Fe 3.0069 . no
H7 N2 2.7538 . no
H9 C15 3.0125 4_655 no
H10 H25 2.5765 6_555 no
H11 N3 2.9205 . no
H11 C12 2.7638 . no
H11 C22 3.0060 . no
H11 H22" 2.3157 . no
H14 C19 2.8577 . no
H14 C20 2.9156 . no
H14 H19 2.4190 . no
H14 H20 2.3945 . no
H16 C23 2.5329 . no
H16 H23 2.5435 . no
H16 H23" 2.1825 . no
H16 C33 2.7707 2_555 no
H16 H33 2.4522 2_555 no
H18 N3 2.5901 . no
H18 C5 2.5682 . no
H18 C6 2.6530 . no
H18 C7 2.8667 . no
H18 H42' 2.4573 7_545 no
H19 C14 2.8726 . no
H19 H14 2.4190 . no
H19 C22 3.0091 6_555 no
H19 H22' 2.2549 6_555 no
H19' C6 2.8643 . no
H19' C7 2.8914 . no
H19' C8 2.9575 . no
H19' C9 3.0081 . no
H19' C10 2.9666 . no
H19' C11 2.8755 . no
H19' H24" 2.5835 6_555 no
H19" H20' 2.5290 . no
H19" H43" 2.4142 3_555 no
H20 C14 2.7728 . no
H20 H14 2.3945 . no
H20 H22' 2.5321 6_555 no
H20' H19" 2.5290 . no
H20' H42' 2.5243 7_545 no
H20" H25' 2.4521 7_545 no
H21 N3 2.4310 . no
H21 H26' 2.5760 7_545 no
H22 H23" 2.4497 . no
H22 C32 3.0928 2_555 no
H22' H23' 2.4408 . no
H22' C19 3.0521 6_455 no
H22' H19 2.2549 6_455 no
H22' H20 2.5321 6_455 no
H22" N3 2.8186 . no
H22" C5 3.0319 . no
H22" C11 3.0611 . no
H22" C12 3.0411 . no
H22" H11 2.3157 . no
H23 C16 2.9072 . no
H23 H16 2.5435 . no
H23' H22' 2.4408 . no
H23" C16 2.8166 . no
H23" H16 2.1825 . no
H23" H22 2.4497 . no
H24 H25" 2.4699 . no
H24 H26' 2.4100 . no
H24' C11 2.8591 . no
H24' H26 2.2856 . no
H24" C2 3.0360 . no
H24" H2' 2.5340 . no
H24" H25 2.3425 . no
H24" C19 2.9904 6_455 no
H24" H19' 2.5835 6_455 no
H25 C2 3.0811 . no
H25 H2 2.2939 . no
H25 H24" 2.3425 . no
H25 C10 3.0089 6_455 no
H25 H10 2.5765 6_455 no
H25' N5 2.7180 . no
H25' C27 2.6549 . no
H25' H27 2.3498 . no
H25' H20" 2.4521 7_555 no
H25" H24 2.4699 . no
H25" H26' 2.3739 . no
H25" C13 3.0096 7_555 no
H25" C14 2.7986 7_555 no
H25" C15 2.9633 7_555 no
H26 C6 2.9522 . no
H26 C7 2.8463 . no
H26 C8 2.8201 . no
H26 C9 2.8734 . no
H26 C10 2.9706 . no
H26 C11 3.0247 . no
H26 H24' 2.2856 . no
H26' H24 2.4100 . no
H26' H25" 2.3739 . no
H26' C12 2.8884 7_555 no
H26' C17 2.6109 7_555 no
H26' C21 2.8951 7_555 no
H26' H21 2.5760 7_555 no
H27 N6 2.5700 . no
H27 C25 2.8143 . no
H27 H25' 2.3498 . no
H27' N6 2.6221 . no
H27' H4' 2.5545 7_555 no
H30 Fe 2.9718 . no
H30 N5 2.8699 . no
H30 H42" 2.5376 7_545 no
H31 C36 3.0597 7_545 no
H31 C37 2.8513 7_545 no
H31 C42 3.0617 7_545 no
H31 H42" 2.4445 7_545 no
H33 C16 2.9989 2_554 no
H33 H16 2.4522 2_554 no
H34 C35 2.9071 . no
H34 C36 2.9161 . no
H34 C41 2.9980 . no
H34 H41 2.4606 . no
H37 C43 2.6311 . no
H37 H43" 2.2252 . no
H39 C46 2.5505 . no
H39 H46 2.2292 . no
H39 H46' 2.5121 . no
H41 N6 2.4535 . no
H41 C28 3.0300 . no
H41 H34 2.4606 . no
H42 C35 3.0904 . no
H42' H43 2.5748 . no
H42' C20 2.9466 7_555 no
H42' H18 2.4573 7_555 no
H42' H20' 2.5243 7_555 no
H42" H43" 2.5486 . no
H42" C30 3.0812 7_555 no
H42" C31 3.0488 7_555 no
H42" H30 2.5376 7_555 no
H42" H31 2.4445 7_555 no
H43 H42' 2.5748 . no
H43 H46" 2.4299 3_455 no
H43' C37 2.9950 . no
H43" C37 2.8328 . no
H43" H37 2.2252 . no
H43" H42" 2.5486 . no
H43" H19" 2.4142 3_455 no
H44 N6 2.6223 . no
H44 C28 2.6123 . no
H44 C29 2.8003 . no
H44 C30 2.8683 . no
H45' H46" 2.5227 . no
H45" N6 2.6700 . no
H45" C35 2.9418 . no
H45" H3' 2.5375 7_555 no
H46 C39 2.8122 . no
H46 H39 2.2292 . no
H46' C39 2.8941 . no
H46' H39 2.5121 . no
H46' C20 3.0930 5_655 no
H46" H45' 2.5227 . no
H46" C43 3.0020 3_555 no
H46" H43 2.4299 3_555 no

loop_
_geom_hbond_atom_site_label_D
_geom_hbond_atom_site_label_H
_geom_hbond_atom_site_label_A
_geom_hbond_distance_DH
_geom_hbond_distance_HA
_geom_hbond_distance_DA
_geom_hbond_angle_DHA
_geom_hbond_publ_flag
C18 H18 N3 0.9600 2.5900 3.028(2) 108.00 yes
C21 H21 N3 0.9600 2.4300 2.798(2) 103.00 yes
C41 H41 N6 0.9400 2.4500 2.848(2) 105.00 yes

loop_
_geom_torsion_atom_site_label_1
_geom_torsion_atom_site_label_2
_geom_torsion_atom_site_label_3
_geom_torsion_atom_site_label_4
_geom_torsion
_geom_torsion_publ_flag
N2 Fe N1 C1 -147.76(13) no
N2 Fe N1 C2 86.10(12) no
N2 Fe N1 C3 -30.06(10) no
N4 Fe N1 C1 94.55(13) no
N4 Fe N1 C2 -31.60(12) no
N4 Fe N1 C3 -147.76(10) no
N5 Fe N1 C1 3.54(15) no
N5 Fe N1 C2 -122.61(12) no
N5 Fe N1 C3 121.23(10) no
N1 Fe N2 C4 7.82(12) no
N1 Fe N2 C5 -153.82(15) no
N4 Fe N2 C4 112.09(12) no
N4 Fe N2 C5 -49.55(16) no
N5 Fe N2 C4 -135.52(11) no
N5 Fe N2 C5 62.84(18) no
N1 Fe N4 C24 76.88(14) no
N1 Fe N4 C25 -52.45(12) no
N1 Fe N4 C26 -167.04(9) no
N2 Fe N4 C24 -13.48(15) no
N2 Fe N4 C25 -142.81(11) no
N2 Fe N4 C26 102.60(10) no
N5 Fe N4 C24 -156.71(14) no
N5 Fe N4 C25 73.96(12) no
N5 Fe N4 C26 -40.63(10) no
N1 Fe N5 C27 127.32(11) no
N1 Fe N5 C28 -49.28(17) no
N2 Fe N5 C27 -100.81(13) no
N2 Fe N5 C28 82.60(18) no
N4 Fe N5 C27 23.92(11) no
N4 Fe N5 C28 -152.68(16) no
Fe N1 C3 C4 48.63(15) no
C1 N1 C3 C4 170.36(14) no
C2 N1 C3 C4 -70.23(18) no
Fe N2 C4 C3 16.82(17) no
C5 N2 C4 C3 -179.00(14) no
Fe N2 C5 N3 160.16(12) no
Fe N2 C5 C6 -18.1(2) no
C4 N2 C5 N3 -1.5(2) no
C4 N2 C5 C6 -179.71(14) no
C12 N3 C5 N2 178.26(15) no
C12 N3 C5 C6 -3.7(3) no
C5 N3 C12 C13 -63.2(2) no
C5 N3 C12 C17 125.99(17) no
Fe N4 C26 C27 52.56(14) no
C24 N4 C26 C27 175.46(14) no
C25 N4 C26 C27 -64.74(18) no
Fe N5 C27 C26 -0.33(17) no
C28 N5 C27 C26 176.91(14) no
Fe N5 C28 N6 180.00(13) no
Fe N5 C28 C29 2.6(2) no
C27 N5 C28 N6 3.4(2) no
C27 N5 C28 C29 -173.95(14) no
C35 N6 C28 N5 174.82(15) no
C35 N6 C28 C29 -8.1(2) no
C28 N6 C35 C36 110.83(18) no
C28 N6 C35 C40 -75.7(2) no
N1 C3 C4 N2 -46.21(19) no
N3 C5 C6 C7 132.43(17) no
N2 C5 C6 C11 130.10(16) no
N2 C5 C6 C7 -49.4(2) no
N3 C5 C6 C11 -48.1(2) no
C5 C6 C7 C8 178.85(15) no
C11 C6 C7 C8 -0.7(2) no
C5 C6 C11 C10 -177.35(15) no
C7 C6 C11 C10 2.2(2) no
C6 C7 C8 C9 -1.1(3) no
C7 C8 C9 C10 1.3(3) no
C8 C9 C10 C11 0.2(3) no
C9 C10 C11 C6 -1.9(3) no
N3 C12 C13 C14 -172.64(15) no
C17 C12 C13 C14 -2.0(2) no
C17 C12 C13 C18 176.17(15) no
N3 C12 C17 C16 172.90(15) no
N3 C12 C17 C21 -6.2(2) no
C13 C12 C17 C16 1.6(2) no
C13 C12 C17 C21 -177.53(15) no
N3 C12 C13 C18 5.6(2) no
C12 C13 C14 C15 0.9(3) no
C18 C13 C14 C15 -177.44(16) no
C12 C13 C18 C19 120.90(18) no
C12 C13 C18 C20 -115.55(18) no
C14 C13 C18 C19 -60.9(2) no
C14 C13 C18 C20 62.7(2) no
C13 C14 C15 C16 0.8(3) no
C14 C15 C16 C17 -1.3(3) no
C15 C16 C17 C21 179.21(16) no
C15 C16 C17 C12 0.1(3) no
C16 C17 C21 C22 100.3(2) no
C16 C17 C21 C23 -23.3(2) no
C12 C17 C21 C23 155.82(17) no
C12 C17 C21 C22 -80.6(2) no
N4 C26 C27 N5 -38.63(19) no
N5 C28 C29 C34 121.04(17) no
N5 C28 C29 C30 -57.1(2) no
N6 C28 C29 C30 125.56(18) no
N6 C28 C29 C34 -56.3(2) no
C28 C29 C30 C31 178.98(16) no
C34 C29 C30 C31 0.8(3) no
C28 C29 C34 C33 -177.59(16) no
C30 C29 C34 C33 0.6(3) no
C29 C30 C31 C32 -1.2(3) no
C30 C31 C32 C33 0.1(3) no
C31 C32 C33 C34 1.3(3) no
C32 C33 C34 C29 -1.7(3) no
N6 C35 C36 C37 175.69(15) no
N6 C35 C36 C41 -1.6(2) no
C40 C35 C36 C41 -175.18(15) no
N6 C35 C40 C39 -175.07(15) no
C40 C35 C36 C37 2.1(2) no
N6 C35 C40 C44 2.1(2) no
C36 C35 C40 C39 -1.6(2) no
C36 C35 C40 C44 175.58(15) no
C35 C36 C37 C38 -1.3(3) no
C41 C36 C37 C38 176.00(17) no
C35 C36 C41 C42 86.57(19) no
C35 C36 C41 C43 -149.09(16) no
C37 C36 C41 C43 33.7(2) no
C37 C36 C41 C42 -90.7(2) no
C36 C37 C38 C39 -0.1(3) no
C37 C38 C39 C40 0.6(3) no
C38 C39 C40 C35 0.2(3) no
C38 C39 C40 C44 -176.95(17) no
C35 C40 C44 C45 -74.8(2) no
C35 C40 C44 C46 160.30(16) no
C39 C40 C44 C45 102.39(19) no
C39 C40 C44 C46 -22.6(2) no
